data_8107147
loop_
_publ_author_name
'Yuan, Lin'
'Yuan, Xian-You'
'Li, Zhong-Yan'
'Zhang, Min'

_publ_section_title
;
 Crystal structure of 2-(2-bromophenyl)-5-ethyl-1,3-dioxane-5-carboxylic
 acid, C13H15BrO4
;
_journal_issue 4
_journal_name_full 'Zeitschrift f\"ur Kristallographie - New Crystal Structures'
_journal_page_first 1209
_journal_page_last 1210
_journal_paper_doi 10.1515/ncrs-2016-0136
_journal_volume 231
_journal_year 2016
_chemical_formula_moiety 'C13 H15 Br O4'
_chemical_formula_sum 'C13 H15 Br O4'
_chemical_formula_weight 315.16
_space_group_crystal_system orthorhombic
_space_group_IT_number 61
_space_group_name_Hall '-P 2ac 2ab'
_space_group_name_H-M_alt 'P b c a'
_atom_sites_solution_hydrogens geom
_atom_sites_solution_primary direct
_atom_sites_solution_secondary difmap
_cell_angle_alpha 90.00
_cell_angle_beta 90.00
_cell_angle_gamma 90.00
_cell_formula_units_Z 8
_cell_length_a 15.894(3)
_cell_length_b 7.6064(16)
_cell_length_c 21.571(4)
_cell_measurement_reflns_used 9992
_cell_measurement_temperature 296(2)
_cell_measurement_theta_max 27.03
_cell_measurement_theta_min 2.56
_cell_volume 2607.9(9)
_computing_cell_refinement 'Bruker SAINT'
_computing_data_collection 'Bruker APEX2'
_computing_data_reduction 'Bruker SAINT'
_computing_molecular_graphics 'Olex2 (Dolomanov et al., 2009)'
_computing_publication_material 'Olex2 (Dolomanov et al., 2009)'
_computing_structure_refinement 'XL (Sheldrick, 2008)'
_computing_structure_solution 'XS (Sheldrick, 2008)'
_diffrn_ambient_temperature 296.15
_diffrn_measured_fraction_theta_full 0.995
_diffrn_measured_fraction_theta_max 0.995
_diffrn_measurement_device_type 'Bruker APEX-II CCD'
_diffrn_measurement_method '\f and \w scans'
_diffrn_radiation_monochromator graphite
_diffrn_radiation_type MoK\a
_diffrn_radiation_wavelength 0.71073
_diffrn_reflns_av_R_equivalents 0.0299
_diffrn_reflns_av_unetI/netI 0.0148
_diffrn_reflns_limit_h_max 18
_diffrn_reflns_limit_h_min -18
_diffrn_reflns_limit_k_max 9
_diffrn_reflns_limit_k_min -9
_diffrn_reflns_limit_l_max 25
_diffrn_reflns_limit_l_min -25
_diffrn_reflns_number 22782
_diffrn_reflns_theta_full 25.01
_diffrn_reflns_theta_max 25.01
_diffrn_reflns_theta_min 3.18
_diffrn_source 'fine-focus sealed tube'
_diffrn_standards_number 0
_exptl_absorpt_coefficient_mu 3.156
_exptl_absorpt_correction_T_max 0.4613
_exptl_absorpt_correction_T_min 0.3801
_exptl_absorpt_correction_type multi-scan
_exptl_crystal_colour colorless
_exptl_crystal_density_diffrn 1.605
_exptl_crystal_density_meas .
_exptl_crystal_density_method 'not measured'
_exptl_crystal_description block
_exptl_crystal_F_000 1280
_exptl_crystal_size_max 0.38
_exptl_crystal_size_mid 0.32
_exptl_crystal_size_min 0.29
_refine_diff_density_max 0.301
_refine_diff_density_min -0.539
_refine_diff_density_rms 0.054
_refine_ls_extinction_method none
_refine_ls_goodness_of_fit_ref 1.044
_refine_ls_hydrogen_treatment constr
_refine_ls_matrix_type full
_refine_ls_number_parameters 165
_refine_ls_number_reflns 2276
_refine_ls_number_restraints 0
_refine_ls_restrained_S_all 1.044
_refine_ls_R_factor_all 0.0330
_refine_ls_R_factor_gt 0.0268
_refine_ls_shift/su_max 0.001
_refine_ls_shift/su_mean 0.000
_refine_ls_structure_factor_coef Fsqd
_refine_ls_weighting_details 'calc w=1/[\s^2^(Fo^2^)+(0.0358P)^2^+1.6290P] where P=(Fo^2^+2Fc^2^)/3'
_refine_ls_weighting_scheme calc
_refine_ls_wR_factor_gt 0.0668
_refine_ls_wR_factor_ref 0.0702
_reflns_number_gt 1970
_reflns_number_total 2276
_reflns_threshold_expression >2sigma(I)
_cod_data_source_file suppl_ncrs-2016-0136_suppl.cif
_cod_data_source_block 1
_cod_original_cell_volume 2607.8(9)
_cod_database_code 8107147
_olex2_refinement_description
;
1. Fixed Uiso
 At 1.2 times of:
  All C(H) groups, All C(H,H) groups
 At 1.5 times of:
  All C(H,H,H) groups, All O(H) groups
2.a Ternary CH refined with riding coordinates:
 C7(H7)
2.b Secondary CH2 refined with riding coordinates:
 C5(H5A,H5B), C2(H2A,H2B), C6(H6A,H6B)
2.c Aromatic/amide H refined with riding coordinates:
 C11(H11), C9(H9), C10(H10), C12(H12)
2.d Idealised Me refined as rotating group:
 C1(H1A,H1B,H1C)
2.e Idealised tetrahedral OH refined as rotating group:
 O1(H1)
;
_olex2_submission_special_instructions 'No special instructions were received'

loop_
_space_group_symop_id
_space_group_symop_operation_xyz
1 'x, y, z'
2 '-x+1/2, -y, z+1/2'
3 'x+1/2, -y+1/2, -z'
4 '-x, y+1/2, -z+1/2'
5 '-x, -y, -z'
6 'x-1/2, y, -z-1/2'
7 '-x-1/2, y-1/2, z'
8 'x, -y-1/2, z-1/2'

loop_
_atom_site_label
_atom_site_type_symbol
_atom_site_fract_x
_atom_site_fract_y
_atom_site_fract_z
_atom_site_U_iso_or_equiv
_atom_site_adp_type
_atom_site_occupancy
_atom_site_calc_flag
_atom_site_disorder_assembly
_atom_site_disorder_group
_atom_site_refinement_flags_posn
Br1 Br 0.073583(17) 0.12760(3) 0.338058(11) 0.05051(12) Uani 1 d . . .
O4 O 0.14606(9) 0.13521(17) 0.19368(6) 0.0327(3) Uani 1 d . . .
O3 O 0.07651(9) -0.08743(18) 0.14157(7) 0.0326(3) Uani 1 d . . .
C8 C 0.11771(12) -0.1296(2) 0.24636(9) 0.0283(4) Uani 1 d . . .
C13 C 0.11829(12) -0.0887(3) 0.30924(9) 0.0307(4) Uani 1 d . . .
O2 O -0.00822(9) 0.29548(19) 0.02122(7) 0.0412(4) Uani 1 d . . .
C11 C 0.17919(15) -0.3666(3) 0.33388(11) 0.0427(6) Uani 1 d . . .
H11 H 0.2000 -0.4455 0.3630 0.051 Uiso 1 calc . . R
C4 C 0.05808(13) 0.3237(3) 0.04761(9) 0.0302(4) Uani 1 d . . .
O1 O 0.09792(10) 0.4740(2) 0.04454(8) 0.0482(4) Uani 1 d . . .
H1 H 0.0703 0.5437 0.0240 0.072 Uiso 1 calc . . GR
C9 C 0.14818(13) -0.2935(3) 0.22891(10) 0.0349(5) Uani 1 d . . .
H9 H 0.1482 -0.3243 0.1872 0.042 Uiso 1 calc . . R
C5 C 0.11744(14) 0.2674(3) 0.15200(9) 0.0332(5) Uani 1 d . . .
H5A H 0.1591 0.3601 0.1491 0.040 Uiso 1 calc . . R
H5B H 0.0656 0.3184 0.1675 0.040 Uiso 1 calc . . R
C3 C 0.10215(12) 0.1879(3) 0.08747(9) 0.0280(4) Uani 1 d . . .
C2 C 0.18663(14) 0.1361(3) 0.05808(10) 0.0372(5) Uani 1 d . . .
H2A H 0.2233 0.2381 0.0586 0.045 Uiso 1 calc . . R
H2B H 0.2126 0.0466 0.0838 0.045 Uiso 1 calc . . R
C6 C 0.04309(13) 0.0299(3) 0.09604(9) 0.0322(4) Uani 1 d . . .
H6A H -0.0120 0.0707 0.1091 0.039 Uiso 1 calc . . R
H6B H 0.0367 -0.0315 0.0569 0.039 Uiso 1 calc . . R
C7 C 0.08622(12) -0.0016(3) 0.19868(9) 0.0295(4) Uani 1 d . . .
H7 H 0.0320 0.0469 0.2120 0.035 Uiso 1 calc . . R
C10 C 0.17844(14) -0.4120(3) 0.27221(11) 0.0409(5) Uani 1 d . . .
H10 H 0.1981 -0.5215 0.2597 0.049 Uiso 1 calc . . R
C12 C 0.14935(14) -0.2051(3) 0.35289(10) 0.0391(5) Uani 1 d . . .
H12 H 0.1501 -0.1747 0.3947 0.047 Uiso 1 calc . . R
C1 C 0.18201(18) 0.0676(4) -0.00749(12) 0.0609(7) Uani 1 d . . .
H1A H 0.1600 0.1576 -0.0342 0.091 Uiso 1 calc . . GR
H1B H 0.1457 -0.0333 -0.0088 0.091 Uiso 1 calc . . GR
H1C H 0.2373 0.0348 -0.0212 0.091 Uiso 1 calc . . GR

loop_
_atom_site_aniso_label
_atom_site_aniso_U_11
_atom_site_aniso_U_22
_atom_site_aniso_U_33
_atom_site_aniso_U_23
_atom_site_aniso_U_13
_atom_site_aniso_U_12
Br1 0.0679(2) 0.04255(17) 0.04107(17) -0.00732(10) 0.00447(11) 0.00927(11)
O4 0.0424(8) 0.0264(7) 0.0294(8) 0.0052(6) -0.0101(6) -0.0051(6)
O3 0.0443(8) 0.0242(7) 0.0293(7) 0.0052(6) -0.0101(6) -0.0030(6)
C8 0.0255(10) 0.0309(11) 0.0285(10) 0.0052(8) -0.0002(8) -0.0015(8)
C13 0.0272(10) 0.0333(11) 0.0316(11) 0.0009(9) 0.0025(8) 0.0003(8)
O2 0.0457(9) 0.0325(8) 0.0455(9) 0.0107(7) -0.0185(7) -0.0024(7)
C11 0.0402(12) 0.0492(15) 0.0386(13) 0.0181(10) -0.0006(10) 0.0093(10)
C4 0.0365(11) 0.0273(10) 0.0269(10) 0.0036(8) -0.0014(8) 0.0023(8)
O1 0.0476(9) 0.0311(9) 0.0659(11) 0.0210(8) -0.0192(8) -0.0059(7)
C9 0.0391(11) 0.0346(11) 0.0308(11) 0.0035(9) -0.0003(9) 0.0045(9)
C5 0.0455(12) 0.0228(10) 0.0313(11) 0.0036(8) -0.0067(9) 0.0011(9)
C3 0.0321(10) 0.0239(9) 0.0281(10) 0.0037(8) -0.0051(8) 0.0004(8)
C2 0.0357(11) 0.0371(12) 0.0390(12) 0.0051(9) -0.0005(9) 0.0046(9)
C6 0.0375(11) 0.0287(10) 0.0304(10) 0.0055(9) -0.0103(9) -0.0020(9)
C7 0.0326(10) 0.0277(10) 0.0281(10) 0.0022(8) -0.0021(8) 0.0000(8)
C10 0.0418(12) 0.0376(12) 0.0434(13) 0.0068(10) 0.0011(10) 0.0110(10)
C12 0.0377(11) 0.0529(14) 0.0269(11) 0.0084(10) -0.0001(9) -0.0001(11)
C1 0.0596(16) 0.0813(19) 0.0418(14) -0.0057(14) 0.0072(12) 0.0154(15)

loop_
_atom_type_symbol
_atom_type_description
_atom_type_scat_dispersion_real
_atom_type_scat_dispersion_imag
_atom_type_scat_source
C C 0.0033 0.0016 'International Tables Vol C Tables 4.2.6.8 and 6.1.1.4'
H H 0.0000 0.0000 'International Tables Vol C Tables 4.2.6.8 and 6.1.1.4'
O O 0.0106 0.0060 'International Tables Vol C Tables 4.2.6.8 and 6.1.1.4'
Br Br -0.2901 2.4595 'International Tables Vol C Tables 4.2.6.8 and 6.1.1.4'

loop_
_geom_angle_atom_site_label_1
_geom_angle_atom_site_label_2
_geom_angle_atom_site_label_3
_geom_angle
_geom_angle_site_symmetry_1
_geom_angle_site_symmetry_3
C7 O4 C5 110.67(15) . .
C7 O3 C6 110.71(15) . .
C13 C8 C7 121.65(18) . .
C9 C8 C13 117.53(18) . .
C9 C8 C7 120.82(18) . .
C8 C13 Br1 120.71(15) . .
C12 C13 Br1 117.75(16) . .
C12 C13 C8 121.5(2) . .
C10 C11 C12 120.6(2) . .
O2 C4 O1 123.32(19) . .
O2 C4 C3 123.06(19) . .
O1 C4 C3 113.61(17) . .
C10 C9 C8 121.5(2) . .
O4 C5 C3 110.17(16) . .
C4 C3 C5 108.58(16) . .
C4 C3 C2 110.16(16) . .
C4 C3 C6 108.61(16) . .
C2 C3 C5 109.66(17) . .
C6 C3 C5 107.18(16) . .
C6 C3 C2 112.53(17) . .
C1 C2 C3 115.64(19) . .
O3 C6 C3 110.13(15) . .
O4 C7 C8 107.77(15) . .
O3 C7 O4 110.46(16) . .
O3 C7 C8 109.64(16) . .
C11 C10 C9 119.5(2) . .
C11 C12 C13 119.4(2) . .

loop_
_geom_bond_atom_site_label_1
_geom_bond_atom_site_label_2
_geom_bond_distance
_geom_bond_site_symmetry_2
Br1 C13 1.897(2) .
O4 C5 1.423(2) .
O4 C7 1.414(2) .
O3 C6 1.429(2) .
O3 C7 1.403(2) .
C8 C13 1.392(3) .
C8 C9 1.389(3) .
C8 C7 1.502(3) .
C13 C12 1.384(3) .
O2 C4 1.217(2) .
C11 C10 1.374(3) .
C11 C12 1.379(3) .
C4 O1 1.309(3) .
C4 C3 1.515(3) .
C9 C10 1.384(3) .
C5 C3 1.537(3) .
C3 C2 1.536(3) .
C3 C6 1.536(3) .
C2 C1 1.509(3) .
